data_7250766
loop_
_publ_author_name
'Sivanantham, Mathiyazhagan'
'Jacob Stanley, Jenis'
'Muthu, Kesavan'
'Velmathi, Sivan'
'Senadi, Gopal Chandru'
'Ramasamy, Mohankumar'

_publ_section_title
;
 Radical cascade cyclization of amino acid-tethered 1,6-enynones with
 sulfonyl hydrazides for N-terminal modification: synthesis of
 functionalized succinimide derivatives
;
_journal_issue 34
_journal_name_full 'RSC Advances'
_journal_page_first 27486
_journal_page_last 27492
_journal_paper_doi 10.1039/D5RA04754D
_journal_volume 15
_journal_year 2025
_chemical_formula_moiety 'C23 H22 I N O6 S'
_chemical_formula_sum 'C23 H22 I N O6 S'
_chemical_formula_weight 567.37
_space_group_crystal_system monoclinic
_space_group_IT_number 14
_space_group_name_Hall '-P 2ybc'
_space_group_name_H-M_alt 'P 1 21/c 1'
_atom_sites_solution_hydrogens geom
_audit_creation_date 2024-05-17
_audit_creation_method
;
Olex2 1.5
(compiled 2024.02.16 svn.r378c4104 for OlexSys, GUI svn.r6928)
;
_audit_update_record
;
2025-02-09 deposited with the CCDC.	2025-07-25 downloaded from the CCDC.
;
_cell_angle_alpha 90
_cell_angle_beta 107.350(4)
_cell_angle_gamma 90
_cell_formula_units_Z 4
_cell_length_a 8.0223(8)
_cell_length_b 29.704(3)
_cell_length_c 10.4353(11)
_cell_measurement_reflns_used 9881
_cell_measurement_temperature 300(2)
_cell_measurement_theta_max 26.72
_cell_measurement_theta_min 2.46
_cell_volume 2373.5(4)
_computing_cell_refinement 'Bruker APEX4/SAINT'
_computing_data_collection 'Bruker APEX4'
_computing_data_reduction 'Bruker APEX4/SAINT'
_computing_molecular_graphics 'Olex2 1.5 (Dolomanov et al., 2009)'
_computing_publication_material 'Olex2 1.5 (Dolomanov et al., 2009)'
_computing_structure_refinement 'SHELXL 2019/3 (Sheldrick, 2015)'
_computing_structure_solution 'SHELXL-2019/1 (Sheldrick, 2019)'
_diffrn_ambient_temperature 300.00
_diffrn_measured_fraction_theta_full 0.998
_diffrn_measured_fraction_theta_max 0.999
_diffrn_measurement_device_type 'Bruker D8 QUEST diffractometer with PHOTON II detector'
_diffrn_measurement_method '\f and \w scans'
_diffrn_radiation_type MoK\a
_diffrn_radiation_wavelength 0.71073
_diffrn_reflns_av_R_equivalents 0.0533
_diffrn_reflns_av_unetI/netI 0.0422
_diffrn_reflns_Laue_measured_fraction_full 0.998
_diffrn_reflns_Laue_measured_fraction_max 0.999
_diffrn_reflns_limit_h_max 10
_diffrn_reflns_limit_h_min -10
_diffrn_reflns_limit_k_max 37
_diffrn_reflns_limit_k_min -39
_diffrn_reflns_limit_l_max 13
_diffrn_reflns_limit_l_min -13
_diffrn_reflns_number 39644
_diffrn_reflns_point_group_measured_fraction_full 0.998
_diffrn_reflns_point_group_measured_fraction_max 0.999
_diffrn_reflns_theta_full 25.242
_diffrn_reflns_theta_max 28.279
_diffrn_reflns_theta_min 2.157
_exptl_absorpt_coefficient_mu 1.475
_exptl_absorpt_correction_T_max 0.7460
_exptl_absorpt_correction_T_min 0.5754
_exptl_absorpt_correction_type multi-scan
_exptl_absorpt_process_details 'SADABS (BRUKER)'
_exptl_crystal_colour colourless
_exptl_crystal_colour_primary colourless
_exptl_crystal_density_diffrn 1.588
_exptl_crystal_description block
_exptl_crystal_F_000 1136
_exptl_crystal_size_max 0.278
_exptl_crystal_size_mid 0.26
_exptl_crystal_size_min 0.178
_refine_diff_density_max 0.795
_refine_diff_density_min -0.819
_refine_diff_density_rms 0.090
_refine_ls_extinction_method none
_refine_ls_goodness_of_fit_ref 1.148
_refine_ls_hydrogen_treatment constr
_refine_ls_matrix_type full
_refine_ls_number_parameters 290
_refine_ls_number_reflns 5875
_refine_ls_number_restraints 6
_refine_ls_restrained_S_all 1.148
_refine_ls_R_factor_all 0.1070
_refine_ls_R_factor_gt 0.0700
_refine_ls_shift/su_max 0.000
_refine_ls_shift/su_mean 0.000
_refine_ls_structure_factor_coef Fsqd
_refine_ls_weighting_details 'w=1/[\s^2^(Fo^2^)+12.0771P] where P=(Fo^2^+2Fc^2^)/3'
_refine_ls_weighting_scheme calc
_refine_ls_wR_factor_gt 0.1380
_refine_ls_wR_factor_ref 0.1523
_reflns_Friedel_coverage 0.000
_reflns_number_gt 3850
_reflns_number_total 5875
_reflns_threshold_expression 'I > 2\s(I)'
_cod_data_source_file d5ra04754d2.cif
_cod_data_source_block rmksmp2_413_060524_0m_a
_cod_database_code 7250766
_shelx_shelxl_version_number 2019/3
_shelx_space_group_comment
;
The symmetry employed for this shelxl refinement is uniquely defined
by the following loop, which should always be used as a source of
symmetry information in preference to the above space-group names.
They are only intended as comments.
;
_shelx_estimated_absorpt_t_max 0.779
_shelx_estimated_absorpt_t_min 0.684
_olex2_refinement_description
;
1. Fixed Uiso
 At 1.2 times of:
  All C(H) groups, All C(H,H) groups
 At 1.5 times of:
  All C(H,H,H) groups
2. Uiso/Uaniso restraints and constraints
C15 \\sim C14: within 2A with sigma of 0.02 and sigma for terminal atoms of
0.04 within 2A
3. Others
 Sof(I1B)=1-FVAR(1)
 Sof(I1A)=FVAR(1)
4.a Secondary CH2 refined with riding coordinates:
 C7(H7A,H7B), C14(H14A,H14B)
4.b Aromatic/amide H refined with riding coordinates:
 C2(H2), C3(H3), C5(H5), C6(H6), C19(H19), C20(H20), C21(H21), C22(H22),
 C23(H23)
4.c Fitted hexagon refined as free rotating group:
 C1(C2,C3,C4,C5,C6)
4.d Idealised Me refined as rotating group:
 C12(H12A,H12B,H12C), C13(H13A,H13B,H13C), C16(H16A,H16B,H16C)
;
_olex2_submission_special_instructions 'No special instructions were received'

loop_
_space_group_symop_operation_xyz
'x, y, z'
'-x, y+1/2, -z+1/2'
'-x, -y, -z'
'x, -y-1/2, z-1/2'

loop_
_atom_site_label
_atom_site_type_symbol
_atom_site_fract_x
_atom_site_fract_y
_atom_site_fract_z
_atom_site_U_iso_or_equiv
_atom_site_adp_type
_atom_site_occupancy
_atom_site_site_symmetry_order
_atom_site_calc_flag
_atom_site_refinement_flags_posn
_atom_site_refinement_flags_adp
_atom_site_refinement_flags_occupancy
_atom_site_disorder_assembly
_atom_site_disorder_group
I1B I 0.579(3) 0.6515(10) 0.128(2) 0.083(3) Uani 0.34(6) 1 d . . P A 2
S1 S 0.7511(2) 0.58777(6) 0.4841(2) 0.0624(5) Uani 1 1 d . . . . .
O1 O 0.6367(6) 0.58168(18) 0.5640(7) 0.096(2) Uani 1 1 d . . . . .
O2 O 0.7036(7) 0.56849(17) 0.3512(6) 0.092(2) Uani 1 1 d . . . . .
O3 O 0.6817(6) 0.68338(19) 0.7032(5) 0.0702(14) Uani 1 1 d . . . . .
O4 O 0.1354(6) 0.70588(16) 0.7660(5) 0.0655(13) Uani 1 1 d . . . . .
O5 O 0.1597(5) 0.64779(14) 0.4052(4) 0.0474(10) Uani 1 1 d . . . . .
O6 O 0.2516(8) 0.74127(17) 0.6259(6) 0.0912(19) Uani 1 1 d . . . . .
N1 N 0.4055(6) 0.66403(16) 0.5744(5) 0.0420(11) Uani 1 1 d . . . . .
C1 C 0.9582(4) 0.56846(14) 0.5747(4) 0.0451(14) Uani 1 1 d G . . . .
C2 C 1.0067(5) 0.56834(15) 0.7142(4) 0.0618(18) Uani 1 1 d G . . . .
H2 H 0.927502 0.577468 0.758478 0.074 Uiso 1 1 calc R U . . .
C3 C 1.1734(6) 0.55458(16) 0.7876(3) 0.0655(19) Uani 1 1 d G . . . .
H3 H 1.205864 0.554501 0.880871 0.079 Uiso 1 1 calc R U . . .
C4 C 1.2917(4) 0.54094(14) 0.7214(4) 0.0588(18) Uani 1 1 d G . . . .
C5 C 1.2433(4) 0.54106(14) 0.5819(4) 0.0521(15) Uani 1 1 d G . . . .
H5 H 1.322425 0.531936 0.537675 0.063 Uiso 1 1 calc R U . . .
C6 C 1.0765(5) 0.55482(14) 0.5086(3) 0.0495(14) Uani 1 1 d G . . . .
H6 H 1.044063 0.554902 0.415279 0.059 Uiso 1 1 calc R U . . .
C7 C 0.7804(7) 0.6470(2) 0.4698(7) 0.0511(15) Uani 1 1 d . . . . .
H7A H 0.872748 0.657216 0.547611 0.061 Uiso 1 1 calc R U . . .
H7B H 0.817578 0.652723 0.390941 0.061 Uiso 1 1 calc R U . . .
C8 C 0.6138(6) 0.67459(19) 0.4590(6) 0.0399(12) Uani 1 1 d . . . . .
C9 C 0.5788(7) 0.6743(2) 0.5955(7) 0.0492(15) Uani 1 1 d . . . . .
C10 C 0.3160(7) 0.65443(18) 0.4423(6) 0.0378(12) Uani 1 1 d . . . . .
C11 C 0.4444(6) 0.65689(18) 0.3630(5) 0.0350(11) Uani 1 1 d . . . . .
C12 C 0.6460(8) 0.7241(2) 0.4282(7) 0.0565(16) Uani 1 1 d . . . . .
H12A H 0.547127 0.741977 0.430127 0.085 Uiso 1 1 calc R U . . .
H12B H 0.662192 0.726004 0.340868 0.085 Uiso 1 1 calc R U . . .
H12C H 0.748555 0.735012 0.494438 0.085 Uiso 1 1 calc R U . . .
C13 C 1.4721(10) 0.5258(3) 0.8002(9) 0.091(3) Uani 1 1 d . . . . .
H13A H 1.550644 0.530385 0.747748 0.137 Uiso 1 1 calc R U . . .
H13B H 1.469501 0.494406 0.821529 0.137 Uiso 1 1 calc R U . . .
H13C H 1.511258 0.542911 0.881764 0.137 Uiso 1 1 calc R U . . .
C14 C 0.3231(9) 0.6645(2) 0.6874(6) 0.0536(16) Uani 1 1 d . U . . .
H14A H 0.239504 0.640140 0.675755 0.064 Uiso 1 1 calc R U . . .
H14B H 0.412298 0.660430 0.772851 0.064 Uiso 1 1 calc R U . . .
C15 C 0.2336(7) 0.7086(2) 0.6859(6) 0.0446(13) Uani 1 1 d . U . . .
C16 C 0.0471(10) 0.7462(3) 0.7876(9) 0.076(2) Uani 1 1 d . . . . .
H16A H -0.058043 0.738122 0.807969 0.115 Uiso 1 1 calc R U . . .
H16B H 0.018566 0.764343 0.707899 0.115 Uiso 1 1 calc R U . . .
H16C H 0.122142 0.762828 0.861157 0.115 Uiso 1 1 calc R U . . .
C17 C 0.3985(7) 0.6462(2) 0.2352(6) 0.0422(13) Uani 1 1 d . . . . .
C18 C 0.2319(7) 0.6240(2) 0.1603(6) 0.0462(14) Uani 1 1 d . . . . .
C19 C 0.1069(9) 0.6466(3) 0.0620(7) 0.0617(18) Uani 1 1 d . . . . .
H19 H 0.126860 0.675910 0.039296 0.074 Uiso 1 1 calc R U . . .
C20 C -0.0487(10) 0.6253(4) -0.0027(8) 0.084(3) Uani 1 1 d . . . . .
H20 H -0.133847 0.640128 -0.069691 0.100 Uiso 1 1 calc R U . . .
C21 C -0.0767(11) 0.5821(4) 0.0325(9) 0.089(3) Uani 1 1 d . . . . .
H21 H -0.182766 0.568144 -0.009212 0.106 Uiso 1 1 calc R U . . .
C22 C 0.0490(11) 0.5593(3) 0.1280(8) 0.078(2) Uani 1 1 d . . . . .
H22 H 0.029906 0.529712 0.149503 0.094 Uiso 1 1 calc R U . . .
C23 C 0.2048(10) 0.5806(2) 0.1923(7) 0.0646(19) Uani 1 1 d . . . . .
H23 H 0.291090 0.565367 0.257360 0.078 Uiso 1 1 calc R U . . .
I1A I 0.5635(9) 0.6579(3) 0.1120(7) 0.0697(9) Uani 0.66(6) 1 d . . P A 1

loop_
_atom_site_aniso_label
_atom_site_aniso_U_11
_atom_site_aniso_U_22
_atom_site_aniso_U_33
_atom_site_aniso_U_23
_atom_site_aniso_U_13
_atom_site_aniso_U_12
I1B 0.067(3) 0.132(7) 0.068(4) -0.013(4) 0.048(3) -0.013(3)
S1 0.0319(7) 0.0444(9) 0.1063(15) 0.0014(9) 0.0134(8) 0.0004(7)
O1 0.048(3) 0.067(3) 0.187(7) 0.035(4) 0.059(4) 0.005(2)
O2 0.067(3) 0.060(3) 0.112(5) -0.023(3) -0.028(3) 0.008(3)
O3 0.047(3) 0.104(4) 0.054(3) -0.010(3) 0.006(2) -0.007(3)
O4 0.074(3) 0.069(3) 0.072(3) -0.004(2) 0.049(3) 0.002(2)
O5 0.0311(19) 0.061(3) 0.053(2) 0.000(2) 0.0167(18) -0.0021(18)
O6 0.128(5) 0.054(3) 0.120(5) 0.014(3) 0.081(4) 0.014(3)
N1 0.031(2) 0.055(3) 0.043(3) -0.001(2) 0.015(2) 0.001(2)
C1 0.037(3) 0.039(3) 0.061(4) 0.000(3) 0.017(3) 0.000(2)
C2 0.056(4) 0.078(5) 0.064(4) 0.000(4) 0.036(4) 0.004(3)
C3 0.066(4) 0.077(5) 0.051(4) 0.004(4) 0.013(3) -0.004(4)
C4 0.042(3) 0.048(4) 0.079(5) 0.009(3) 0.005(3) -0.003(3)
C5 0.040(3) 0.048(4) 0.072(5) 0.000(3) 0.023(3) 0.006(3)
C6 0.045(3) 0.046(3) 0.059(4) 0.002(3) 0.017(3) -0.001(3)
C7 0.031(3) 0.047(4) 0.075(4) -0.004(3) 0.016(3) -0.002(2)
C8 0.027(2) 0.044(3) 0.050(3) -0.002(3) 0.013(2) 0.000(2)
C9 0.036(3) 0.051(4) 0.058(4) -0.001(3) 0.009(3) -0.001(3)
C10 0.031(3) 0.037(3) 0.046(3) 0.003(2) 0.013(2) 0.002(2)
C11 0.029(2) 0.038(3) 0.044(3) 0.000(2) 0.019(2) 0.000(2)
C12 0.049(4) 0.044(4) 0.074(5) -0.001(3) 0.016(3) -0.003(3)
C13 0.052(4) 0.088(6) 0.112(7) 0.017(5) -0.008(4) 0.001(4)
C14 0.066(4) 0.058(4) 0.036(3) -0.004(3) 0.013(3) 0.002(3)
C15 0.041(3) 0.052(4) 0.042(3) -0.005(3) 0.016(3) -0.008(3)
C16 0.066(5) 0.077(5) 0.093(6) -0.034(4) 0.034(4) 0.003(4)
C17 0.034(3) 0.055(4) 0.045(3) 0.002(3) 0.023(2) 0.001(2)
C18 0.042(3) 0.055(4) 0.047(3) -0.009(3) 0.022(3) -0.007(3)
C19 0.051(4) 0.080(5) 0.053(4) 0.002(4) 0.015(3) 0.006(3)
C20 0.046(4) 0.137(8) 0.061(5) -0.022(5) 0.007(4) 0.003(5)
C21 0.056(5) 0.150(9) 0.070(6) -0.048(6) 0.034(4) -0.036(6)
C22 0.083(6) 0.090(6) 0.075(5) -0.025(5) 0.042(5) -0.038(5)
C23 0.063(4) 0.066(5) 0.062(4) -0.008(4) 0.014(4) -0.017(4)
I1A 0.0613(12) 0.094(2) 0.0651(12) 0.0060(13) 0.0366(11) -0.0123(10)

loop_
_atom_type_symbol
_atom_type_description
_atom_type_scat_dispersion_real
_atom_type_scat_dispersion_imag
_atom_type_scat_source
C C 0.0033 0.0016 'International Tables Vol C Tables 4.2.6.8 and 6.1.1.4'
H H 0.0000 0.0000 'International Tables Vol C Tables 4.2.6.8 and 6.1.1.4'
I I -0.4742 1.8119 'International Tables Vol C Tables 4.2.6.8 and 6.1.1.4'
N N 0.0061 0.0033 'International Tables Vol C Tables 4.2.6.8 and 6.1.1.4'
O O 0.0106 0.0060 'International Tables Vol C Tables 4.2.6.8 and 6.1.1.4'
S S 0.1246 0.1234 'International Tables Vol C Tables 4.2.6.8 and 6.1.1.4'

loop_
_geom_angle_atom_site_label_1
_geom_angle_atom_site_label_2
_geom_angle_atom_site_label_3
_geom_angle
_geom_angle_site_symmetry_1
_geom_angle_site_symmetry_3
_geom_angle_publ_flag
O1 S1 O2 118.8(4) . . ?
O1 S1 C1 108.5(3) . . ?
O1 S1 C7 107.3(3) . . ?
O2 S1 C1 109.1(3) . . ?
O2 S1 C7 108.3(3) . . ?
C1 S1 C7 103.9(2) . . ?
C15 O4 C16 117.7(6) . . ?
C9 N1 C10 113.9(5) . . ?
C9 N1 C14 121.9(5) . . ?
C10 N1 C14 124.2(5) . . ?
C2 C1 S1 119.5(2) . . ?
C2 C1 C6 120.0 . . ?
C6 C1 S1 120.5(2) . . ?
C1 C2 H2 120.0 . . ?
C1 C2 C3 120.0 . . ?
C3 C2 H2 120.0 . . ?
C2 C3 H3 120.0 . . ?
C2 C3 C4 120.0 . . ?
C4 C3 H3 120.0 . . ?
C3 C4 C13 120.2(5) . . ?
C5 C4 C3 120.0 . . ?
C5 C4 C13 119.8(5) . . ?
C4 C5 H5 120.0 . . ?
C6 C5 C4 120.0 . . ?
C6 C5 H5 120.0 . . ?
C1 C6 H6 120.0 . . ?
C5 C6 C1 120.0 . . ?
C5 C6 H6 120.0 . . ?
S1 C7 H7A 108.9 . . ?
S1 C7 H7B 108.9 . . ?
H7A C7 H7B 107.7 . . ?
C8 C7 S1 113.3(4) . . ?
C8 C7 H7A 108.9 . . ?
C8 C7 H7B 108.9 . . ?
C9 C8 C7 108.9(5) . . ?
C9 C8 C12 106.7(5) . . ?
C11 C8 C7 116.7(5) . . ?
C11 C8 C9 103.5(4) . . ?
C11 C8 C12 111.4(5) . . ?
C12 C8 C7 109.0(5) . . ?
O3 C9 N1 125.1(6) . . ?
O3 C9 C8 126.8(5) . . ?
N1 C9 C8 108.1(5) . . ?
O5 C10 N1 122.2(5) . . ?
O5 C10 C11 130.2(5) . . ?
N1 C10 C11 107.6(4) . . ?
C10 C11 C8 106.2(4) . . ?
C17 C11 C8 132.7(5) . . ?
C17 C11 C10 121.1(5) . . ?
C8 C12 H12A 109.5 . . ?
C8 C12 H12B 109.5 . . ?
C8 C12 H12C 109.5 . . ?
H12A C12 H12B 109.5 . . ?
H12A C12 H12C 109.5 . . ?
H12B C12 H12C 109.5 . . ?
C4 C13 H13A 109.5 . . ?
C4 C13 H13B 109.5 . . ?
C4 C13 H13C 109.5 . . ?
H13A C13 H13B 109.5 . . ?
H13A C13 H13C 109.5 . . ?
H13B C13 H13C 109.5 . . ?
N1 C14 H14A 109.9 . . ?
N1 C14 H14B 109.9 . . ?
H14A C14 H14B 108.3 . . ?
C15 C14 N1 108.7(5) . . ?
C15 C14 H14A 109.9 . . ?
C15 C14 H14B 109.9 . . ?
O4 C15 C14 108.6(5) . . ?
O6 C15 O4 125.2(6) . . ?
O6 C15 C14 126.2(6) . . ?
O4 C16 H16A 109.5 . . ?
O4 C16 H16B 109.5 . . ?
O4 C16 H16C 109.5 . . ?
H16A C16 H16B 109.5 . . ?
H16A C16 H16C 109.5 . . ?
H16B C16 H16C 109.5 . . ?
C11 C17 I1B 119.8(6) . . ?
C11 C17 C18 125.4(5) . . ?
C11 C17 I1A 122.5(4) . . ?
C18 C17 I1B 114.3(6) . . ?
C18 C17 I1A 112.2(4) . . ?
C19 C18 C17 121.3(6) . . ?
C23 C18 C17 118.2(6) . . ?
C23 C18 C19 120.5(6) . . ?
C18 C19 H19 120.2 . . ?
C18 C19 C20 119.5(8) . . ?
C20 C19 H19 120.2 . . ?
C19 C20 H20 120.2 . . ?
C21 C20 C19 119.5(8) . . ?
C21 C20 H20 120.2 . . ?
C20 C21 H21 119.5 . . ?
C22 C21 C20 121.0(8) . . ?
C22 C21 H21 119.5 . . ?
C21 C22 H22 120.4 . . ?
C21 C22 C23 119.3(8) . . ?
C23 C22 H22 120.4 . . ?
C18 C23 C22 120.0(8) . . ?
C18 C23 H23 120.0 . . ?
C22 C23 H23 120.0 . . ?

loop_
_geom_bond_atom_site_label_1
_geom_bond_atom_site_label_2
_geom_bond_distance
_geom_bond_site_symmetry_2
_geom_bond_publ_flag
I1B C17 2.087(12) . ?
S1 O1 1.423(6) . ?
S1 O2 1.443(6) . ?
S1 C1 1.745(3) . ?
S1 C7 1.788(6) . ?
O3 C9 1.210(7) . ?
O4 C15 1.311(7) . ?
O4 C16 1.441(8) . ?
O5 C10 1.213(6) . ?
O6 C15 1.187(7) . ?
N1 C9 1.376(7) . ?
N1 C10 1.381(7) . ?
N1 C14 1.514(7) . ?
C1 C2 1.3900 . ?
C1 C6 1.3900 . ?
C2 H2 0.9300 . ?
C2 C3 1.3900 . ?
C3 H3 0.9300 . ?
C3 C4 1.3900 . ?
C4 C5 1.3900 . ?
C4 C13 1.504(8) . ?
C5 H5 0.9300 . ?
C5 C6 1.3900 . ?
C6 H6 0.9300 . ?
C7 H7A 0.9700 . ?
C7 H7B 0.9700 . ?
C7 C8 1.543(7) . ?
C8 C9 1.532(8) . ?
C8 C11 1.522(7) . ?
C8 C12 1.542(8) . ?
C10 C11 1.503(7) . ?
C11 C17 1.312(7) . ?
C12 H12A 0.9600 . ?
C12 H12B 0.9600 . ?
C12 H12C 0.9600 . ?
C13 H13A 0.9600 . ?
C13 H13B 0.9600 . ?
C13 H13C 0.9600 . ?
C14 H14A 0.9700 . ?
C14 H14B 0.9700 . ?
C14 C15 1.491(9) . ?
C16 H16A 0.9600 . ?
C16 H16B 0.9600 . ?
C16 H16C 0.9600 . ?
C17 C18 1.485(8) . ?
C17 I1A 2.131(8) . ?
C18 C19 1.375(9) . ?
C18 C23 1.366(9) . ?
C19 H19 0.9300 . ?
C19 C20 1.383(10) . ?
C20 H20 0.9300 . ?
C20 C21 1.370(13) . ?
C21 H21 0.9300 . ?
C21 C22 1.368(12) . ?
C22 H22 0.9300 . ?
C22 C23 1.383(10) . ?
C23 H23 0.9300 . ?

loop_
_geom_hbond_atom_site_label_D
_geom_hbond_atom_site_label_H
_geom_hbond_atom_site_label_A
_geom_hbond_distance_DH
_geom_hbond_distance_HA
_geom_hbond_distance_DA
_geom_hbond_angle_DHA
_geom_hbond_site_symmetry_A
_geom_hbond_publ_flag
C7 H7B I1B 0.97 2.84 3.45(3) 122.0 . yes

loop_
_geom_torsion_atom_site_label_1
_geom_torsion_atom_site_label_2
_geom_torsion_atom_site_label_3
_geom_torsion_atom_site_label_4
_geom_torsion
_geom_torsion_site_symmetry_1
_geom_torsion_site_symmetry_2
_geom_torsion_site_symmetry_3
_geom_torsion_site_symmetry_4
_geom_torsion_publ_flag
I1B C17 C18 C19 -76.6(13) . . . . ?
I1B C17 C18 C23 104.1(12) . . . . ?
S1 C1 C2 C3 -177.7(3) . . . . ?
S1 C1 C6 C5 177.7(3) . . . . ?
S1 C7 C8 C9 71.4(6) . . . . ?
S1 C7 C8 C11 -45.3(7) . . . . ?
S1 C7 C8 C12 -172.5(4) . . . . ?
O1 S1 C1 C2 -26.1(4) . . . . ?
O1 S1 C1 C6 156.2(3) . . . . ?
O1 S1 C7 C8 -36.6(6) . . . . ?
O2 S1 C1 C2 -156.8(3) . . . . ?
O2 S1 C1 C6 25.6(4) . . . . ?
O2 S1 C7 C8 92.7(5) . . . . ?
O5 C10 C11 C8 169.6(6) . . . . ?
O5 C10 C11 C17 -8.4(9) . . . . ?
N1 C10 C11 C8 -6.8(6) . . . . ?
N1 C10 C11 C17 175.2(5) . . . . ?
N1 C14 C15 O4 168.2(5) . . . . ?
N1 C14 C15 O6 -14.1(9) . . . . ?
C1 S1 C7 C8 -151.4(4) . . . . ?
C1 C2 C3 C4 0.0 . . . . ?
C2 C1 C6 C5 0.0 . . . . ?
C2 C3 C4 C5 0.0 . . . . ?
C2 C3 C4 C13 -179.7(5) . . . . ?
C3 C4 C5 C6 0.0 . . . . ?
C4 C5 C6 C1 0.0 . . . . ?
C6 C1 C2 C3 0.0 . . . . ?
C7 S1 C1 C2 87.9(3) . . . . ?
C7 S1 C1 C6 -89.8(3) . . . . ?
C7 C8 C9 O3 50.7(8) . . . . ?
C7 C8 C9 N1 -132.3(5) . . . . ?
C7 C8 C11 C10 128.1(5) . . . . ?
C7 C8 C11 C17 -54.2(9) . . . . ?
C8 C11 C17 I1B 1.2(14) . . . . ?
C8 C11 C17 C18 172.3(6) . . . . ?
C8 C11 C17 I1A -6.3(9) . . . . ?
C9 N1 C10 O5 -174.8(5) . . . . ?
C9 N1 C10 C11 2.1(6) . . . . ?
C9 N1 C14 C15 97.0(6) . . . . ?
C9 C8 C11 C10 8.5(6) . . . . ?
C9 C8 C11 C17 -173.8(6) . . . . ?
C10 N1 C9 O3 -179.3(6) . . . . ?
C10 N1 C9 C8 3.6(7) . . . . ?
C10 N1 C14 C15 -81.5(7) . . . . ?
C10 C11 C17 I1B 178.6(12) . . . . ?
C10 C11 C17 C18 -10.3(9) . . . . ?
C10 C11 C17 I1A 171.1(5) . . . . ?
C11 C8 C9 O3 175.5(6) . . . . ?
C11 C8 C9 N1 -7.5(6) . . . . ?
C11 C17 C18 C19 111.9(7) . . . . ?
C11 C17 C18 C23 -67.4(8) . . . . ?
C12 C8 C9 O3 -66.9(8) . . . . ?
C12 C8 C9 N1 110.1(5) . . . . ?
C12 C8 C11 C10 -105.8(5) . . . . ?
C12 C8 C11 C17 71.9(8) . . . . ?
C13 C4 C5 C6 179.7(5) . . . . ?
C14 N1 C9 O3 2.0(10) . . . . ?
C14 N1 C9 C8 -175.1(5) . . . . ?
C14 N1 C10 O5 3.9(9) . . . . ?
C14 N1 C10 C11 -179.3(5) . . . . ?
C16 O4 C15 O6 -2.6(10) . . . . ?
C16 O4 C15 C14 175.2(6) . . . . ?
C17 C18 C19 C20 -178.0(6) . . . . ?
C17 C18 C23 C22 177.8(6) . . . . ?
C18 C19 C20 C21 0.4(11) . . . . ?
C19 C18 C23 C22 -1.5(10) . . . . ?
C19 C20 C21 C22 -1.9(12) . . . . ?
C20 C21 C22 C23 1.7(12) . . . . ?
C21 C22 C23 C18 0.0(11) . . . . ?
C23 C18 C19 C20 1.3(10) . . . . ?
I1A C17 C18 C19 -69.4(7) . . . . ?
I1A C17 C18 C23 111.3(6) . . . . ?
